data_1542907
loop_
_publ_author_name
'Liu, Hui'
'Li, Xiao-Ming'
'Liu, Yang'
'Zhang, Peng'
'Wang, Jia-Ning'
'Wang, Bin-Gui'

_publ_section_title
;
 Chermesins A-D: Meroterpenoids with a Drimane-Type Spirosesquiterpene
 Skeleton from the Marine Algal-Derived Endophytic Fungus Penicillium
 chermesinum EN-480.
;
_journal_issue 4
_journal_name_full 'Journal of natural products'
_journal_page_first 806
_journal_page_last 811
_journal_paper_doi 10.1021/acs.jnatprod.5b00893
_journal_volume 79
_journal_year 2016
_chemical_formula_sum 'C24 H36 O3'
_chemical_formula_weight 372.53
_chemical_name_systematic
; 
 ? 
;
_space_group_IT_number 19
_symmetry_cell_setting orthorhombic
_symmetry_space_group_name_Hall 'P 2ac 2ab'
_symmetry_space_group_name_H-M 'P 21 21 21'
_atom_sites_solution_hydrogens geom
_atom_sites_solution_primary direct
_atom_sites_solution_secondary difmap
_audit_creation_method SHELXL-97
_cell_angle_alpha 90.00
_cell_angle_beta 90.00
_cell_angle_gamma 90.00
_cell_formula_units_Z 4
_cell_length_a 8.6259(5)
_cell_length_b 9.3446(5)
_cell_length_c 27.3784(14)
_cell_measurement_reflns_used 3027
_cell_measurement_temperature 293(2)
_cell_measurement_theta_max 71.3750
_cell_measurement_theta_min 4.9970
_cell_volume 2206.9(2)
_computing_cell_refinement 'Bruker FRAMBO'
_computing_data_collection 'Bruker FRAMBO'
_computing_data_reduction 'Bruker SAINT'
_computing_molecular_graphics 'Bruker SHELXTL'
_computing_publication_material 'Bruker SHELXTL'
_computing_structure_refinement 'SHELXL-97 (Sheldrick, 1997)'
_computing_structure_solution 'SHELXS-97 (Sheldrick, 1990)'
_diffrn_ambient_temperature 293(2)
_diffrn_measured_fraction_theta_full 0.999
_diffrn_measured_fraction_theta_max 0.999
_diffrn_measurement_device_type 'CCD area detector'
_diffrn_measurement_method 'phi and omega scans'
_diffrn_radiation_monochromator graphite
_diffrn_radiation_source 'fine-focus sealed tube'
_diffrn_radiation_type CuK\a
_diffrn_radiation_wavelength 1.54178
_diffrn_reflns_av_R_equivalents 0.0375
_diffrn_reflns_av_sigmaI/netI 0.0342
_diffrn_reflns_limit_h_max 9
_diffrn_reflns_limit_h_min -10
_diffrn_reflns_limit_k_max 8
_diffrn_reflns_limit_k_min -11
_diffrn_reflns_limit_l_max 32
_diffrn_reflns_limit_l_min -32
_diffrn_reflns_number 13554
_diffrn_reflns_theta_full 66.19
_diffrn_reflns_theta_max 66.19
_diffrn_reflns_theta_min 5.00
_exptl_absorpt_coefficient_mu 0.561
_exptl_absorpt_correction_T_max 0.8725
_exptl_absorpt_correction_T_min 0.7945
_exptl_absorpt_correction_type multi-scan
_exptl_absorpt_process_details sadabs
_exptl_crystal_density_diffrn 1.121
_exptl_crystal_density_method 'not measured'
_exptl_crystal_F_000 816
_exptl_crystal_size_max 0.43
_exptl_crystal_size_mid 0.40
_exptl_crystal_size_min 0.25
_refine_diff_density_max 0.121
_refine_diff_density_min -0.154
_refine_diff_density_rms 0.031
_refine_ls_abs_structure_details 'Flack H D (1983), Acta Cryst. A39, 876-881'
_refine_ls_abs_structure_Flack 0.0(3)
_refine_ls_extinction_method none
_refine_ls_goodness_of_fit_ref 1.048
_refine_ls_hydrogen_treatment mixed
_refine_ls_matrix_type full
_refine_ls_number_parameters 253
_refine_ls_number_reflns 3857
_refine_ls_number_restraints 0
_refine_ls_restrained_S_all 1.048
_refine_ls_R_factor_all 0.0599
_refine_ls_R_factor_gt 0.0476
_refine_ls_shift/su_max 0.001
_refine_ls_shift/su_mean 0.000
_refine_ls_structure_factor_coef Fsqd
_refine_ls_weighting_details 'calc w=1/[\s^2^(Fo^2^)+(0.0555P)^2^+0.2413P] where P=(Fo^2^+2Fc^2^)/3'
_refine_ls_weighting_scheme calc
_refine_ls_wR_factor_gt 0.1144
_refine_ls_wR_factor_ref 0.1230
_reflns_number_gt 3157
_reflns_number_total 3857
_reflns_threshold_expression >2sigma(I)
_cod_data_source_file np5b00893_si_002.cif
_cod_data_source_block 150318b
_cod_depositor_comments
;
The following automatic conversions were performed:

'_symmetry_cell_setting' value 'Orthorhombic' changed to
'orthorhombic' according to
/usr/data/users/saulius/crontab/automatic-downloads/rss-feeds/ACS/lib/dictionaries/cif_core.dic
dictionary named 'cif_core.dic' version 2.4.2 from 2011-04-26.

Automatic conversion script
Id: cif_fix_values 4268 2015-11-12 08:31:59Z antanas 

 Adding full bibliography for 1542905--1542908.cif.
;
_cod_original_sg_symbol_H-M P2(1)2(1)2(1)
_cod_database_code 1542907

loop_
_symmetry_equiv_pos_as_xyz
'x, y, z'
'-x+1/2, -y, z+1/2'
'-x, y+1/2, -z+1/2'
'x+1/2, -y+1/2, -z'

loop_
_atom_site_label
_atom_site_type_symbol
_atom_site_fract_x
_atom_site_fract_y
_atom_site_fract_z
_atom_site_U_iso_or_equiv
_atom_site_adp_type
_atom_site_occupancy
_atom_site_symmetry_multiplicity
_atom_site_calc_flag
_atom_site_refinement_flags
O1 O -0.1178(2) 0.2992(2) 0.85839(9) 0.0811(6) Uani 1 1 d .
H1 H -0.1186 0.2211 0.8447 0.122 Uiso 1 1 calc R
O2 O 0.4540(2) 0.76236(18) 0.87308(7) 0.0670(5) Uani 1 1 d .
O3 O 0.8656(2) 1.0343(2) 0.80850(9) 0.0892(7) Uani 1 1 d .
C1 C 0.1806(3) 0.5855(3) 0.84576(10) 0.0605(7) Uani 1 1 d .
H1A H 0.2313 0.5493 0.8167 0.073 Uiso 1 1 calc R
H1B H 0.1668 0.6879 0.8417 0.073 Uiso 1 1 calc R
C2 C 0.0213(3) 0.5147(3) 0.85072(12) 0.0710(8) Uani 1 1 d .
H2A H -0.0332 0.5559 0.8783 0.085 Uiso 1 1 calc R
H2B H -0.0392 0.5334 0.8215 0.085 Uiso 1 1 calc R
C3 C 0.0364(3) 0.3562(3) 0.85788(10) 0.0584(6) Uani 1 1 d .
H3 H 0.0904 0.3167 0.8294 0.070 Uiso 1 1 calc R
C4 C 0.1298(3) 0.3161(3) 0.90377(9) 0.0554(6) Uani 1 1 d .
C5 C 0.2899(3) 0.3941(2) 0.90060(8) 0.0483(5) Uani 1 1 d .
H5 H 0.3404 0.3525 0.8719 0.058 Uiso 1 1 calc R
C6 C 0.3996(3) 0.3596(3) 0.94320(9) 0.0698(8) Uani 1 1 d .
H6A H 0.3626 0.4064 0.9726 0.084 Uiso 1 1 calc R
H6B H 0.4000 0.2572 0.9490 0.084 Uiso 1 1 calc R
C7 C 0.5636(3) 0.4097(4) 0.93212(10) 0.0760(8) Uani 1 1 d .
H7A H 0.6033 0.3561 0.9045 0.091 Uiso 1 1 calc R
H7B H 0.6293 0.3891 0.9600 0.091 Uiso 1 1 calc R
C8 C 0.5731(3) 0.5698(3) 0.92061(10) 0.0697(8) Uani 1 1 d .
H8 H 0.6762 0.5847 0.9064 0.084 Uiso 1 1 calc R
C9 C 0.4559(3) 0.6050(2) 0.87906(8) 0.0486(5) Uani 1 1 d .
C10 C 0.2848(3) 0.5582(2) 0.88999(8) 0.0504(5) Uani 1 1 d .
C11 C 0.5283(3) 0.5499(2) 0.83046(8) 0.0452(5) Uani 1 1 d .
H11A H 0.6188 0.4913 0.8370 0.054 Uiso 1 1 calc R
H11B H 0.4537 0.4934 0.8123 0.054 Uiso 1 1 calc R
C12 C 0.5742(3) 0.6864(2) 0.80133(9) 0.0493(5) Uani 1 1 d .
C13 C 0.5655(3) 0.7980(3) 0.84008(10) 0.0590(6) Uani 1 1 d .
C14 C 0.6500(3) 0.9167(3) 0.84313(11) 0.0721(8) Uani 1 1 d .
C15 C 0.7813(3) 0.9273(3) 0.80960(10) 0.0658(7) Uani 1 1 d .
C16 C 0.8184(3) 0.8023(3) 0.77913(9) 0.0593(6) Uani 1 1 d .
H16 H 0.9102 0.8037 0.7613 0.071 Uiso 1 1 calc R
C17 C 0.7282(3) 0.6872(3) 0.77554(8) 0.0514(5) Uani 1 1 d .
C18 C 0.1562(4) 0.1530(3) 0.90237(12) 0.0795(9) Uani 1 1 d .
H18A H 0.2191 0.1291 0.8746 0.119 Uiso 1 1 calc R
H18B H 0.0581 0.1051 0.8999 0.119 Uiso 1 1 calc R
H18C H 0.2077 0.1233 0.9318 0.119 Uiso 1 1 calc R
C19 C 0.0356(4) 0.3507(4) 0.95040(10) 0.0839(10) Uani 1 1 d .
H19A H -0.0537 0.2896 0.9519 0.126 Uiso 1 1 calc R
H19B H 0.0029 0.4488 0.9495 0.126 Uiso 1 1 calc R
H19C H 0.0992 0.3351 0.9787 0.126 Uiso 1 1 calc R
C20 C 0.5685(5) 0.6632(4) 0.96679(12) 0.1160(15) Uani 1 1 d .
H20A H 0.6642 0.6529 0.9844 0.174 Uiso 1 1 calc R
H20B H 0.4839 0.6334 0.9872 0.174 Uiso 1 1 calc R
H20C H 0.5546 0.7616 0.9577 0.174 Uiso 1 1 calc R
C21 C 0.2203(4) 0.6476(3) 0.93288(12) 0.0822(10) Uani 1 1 d .
H21A H 0.1091 0.6468 0.9318 0.123 Uiso 1 1 calc R
H21B H 0.2568 0.7444 0.9302 0.123 Uiso 1 1 calc R
H21C H 0.2549 0.6073 0.9632 0.123 Uiso 1 1 calc R
C22 C 0.4510(3) 0.7203(3) 0.76192(11) 0.0692(8) Uani 1 1 d .
H22A H 0.4431 0.6412 0.7397 0.104 Uiso 1 1 calc R
H22B H 0.4810 0.8047 0.7443 0.104 Uiso 1 1 calc R
H22C H 0.3525 0.7359 0.7773 0.104 Uiso 1 1 calc R
C23 C 0.6267(5) 1.0299(3) 0.88114(16) 0.1121(15) Uani 1 1 d .
H23A H 0.5335 1.0102 0.8991 0.168 Uiso 1 1 calc R
H23B H 0.6180 1.1216 0.8656 0.168 Uiso 1 1 calc R
H23C H 0.7135 1.0304 0.9031 0.168 Uiso 1 1 calc R
C24 C 0.7662(3) 0.5622(3) 0.74341(9) 0.0671(7) Uani 1 1 d .
H24A H 0.8679 0.5747 0.7298 0.101 Uiso 1 1 calc R
H24B H 0.6915 0.5561 0.7175 0.101 Uiso 1 1 calc R
H24C H 0.7636 0.4758 0.7624 0.101 Uiso 1 1 calc R

loop_
_atom_site_aniso_label
_atom_site_aniso_U_11
_atom_site_aniso_U_22
_atom_site_aniso_U_33
_atom_site_aniso_U_23
_atom_site_aniso_U_13
_atom_site_aniso_U_12
O1 0.0554(11) 0.0776(13) 0.1102(17) -0.0100(12) 0.0027(11) -0.0217(10)
O2 0.0634(11) 0.0480(9) 0.0896(13) -0.0211(9) 0.0281(10) -0.0148(8)
O3 0.0802(14) 0.0717(13) 0.1158(17) -0.0136(12) 0.0278(13) -0.0370(11)
C1 0.0483(13) 0.0489(13) 0.0844(17) 0.0130(13) 0.0046(13) -0.0027(11)
C2 0.0492(15) 0.0662(17) 0.098(2) 0.0131(16) -0.0045(15) -0.0042(12)
C3 0.0475(14) 0.0603(15) 0.0673(15) -0.0004(12) 0.0037(12) -0.0135(11)
C4 0.0554(14) 0.0553(14) 0.0556(13) 0.0058(12) 0.0080(11) -0.0135(12)
C5 0.0519(12) 0.0528(13) 0.0402(11) -0.0002(10) 0.0055(10) -0.0055(11)
C6 0.0706(18) 0.090(2) 0.0487(14) 0.0143(13) -0.0055(13) -0.0117(15)
C7 0.0663(17) 0.105(2) 0.0570(15) 0.0150(16) -0.0150(13) -0.0066(17)
C8 0.0579(15) 0.096(2) 0.0548(14) -0.0160(15) -0.0025(12) -0.0196(16)
C9 0.0473(13) 0.0463(13) 0.0523(13) -0.0087(10) 0.0074(11) -0.0079(10)
C10 0.0478(12) 0.0478(13) 0.0555(12) -0.0085(10) 0.0106(10) -0.0050(11)
C11 0.0438(12) 0.0418(12) 0.0501(12) -0.0022(10) 0.0039(10) -0.0030(10)
C12 0.0470(12) 0.0445(12) 0.0563(13) 0.0030(11) 0.0039(10) -0.0038(10)
C13 0.0539(14) 0.0475(13) 0.0756(16) -0.0070(12) 0.0158(12) -0.0032(12)
C14 0.0686(16) 0.0523(15) 0.095(2) -0.0164(15) 0.0219(15) -0.0151(14)
C15 0.0580(15) 0.0565(15) 0.0827(17) -0.0026(14) 0.0082(14) -0.0173(13)
C16 0.0514(14) 0.0642(16) 0.0623(15) 0.0032(12) 0.0126(11) -0.0059(13)
C17 0.0524(13) 0.0535(13) 0.0484(12) 0.0050(11) 0.0040(11) -0.0019(12)
C18 0.0795(19) 0.0599(17) 0.099(2) 0.0198(16) -0.0002(18) -0.0163(15)
C19 0.078(2) 0.105(3) 0.0679(18) 0.0036(16) 0.0259(16) -0.0263(18)
C20 0.117(3) 0.166(4) 0.0642(19) -0.041(2) -0.003(2) -0.053(3)
C21 0.080(2) 0.0727(19) 0.094(2) -0.0313(16) 0.0373(18) -0.0157(16)
C22 0.0620(17) 0.0658(17) 0.0797(18) 0.0262(14) -0.0025(14) -0.0062(13)
C23 0.111(3) 0.073(2) 0.152(3) -0.053(2) 0.062(3) -0.041(2)
C24 0.0703(17) 0.0704(17) 0.0604(14) -0.0093(13) 0.0145(13) -0.0104(14)

loop_
_atom_type_symbol
_atom_type_description
_atom_type_scat_dispersion_real
_atom_type_scat_dispersion_imag
_atom_type_scat_source
C C 0.0181 0.0091 'International Tables Vol C Tables 4.2.6.8 and 6.1.1.4'
H H 0.0000 0.0000 'International Tables Vol C Tables 4.2.6.8 and 6.1.1.4'
O O 0.0492 0.0322 'International Tables Vol C Tables 4.2.6.8 and 6.1.1.4'

loop_
_geom_angle_atom_site_label_1
_geom_angle_atom_site_label_2
_geom_angle_atom_site_label_3
_geom_angle
C3 O1 H1 109.5
C13 O2 C9 107.98(18)
C10 C1 C2 112.7(2)
C10 C1 H1A 109.1
C2 C1 H1A 109.1
C10 C1 H1B 109.1
C2 C1 H1B 109.1
H1A C1 H1B 107.8
C3 C2 C1 111.1(2)
C3 C2 H2A 109.4
C1 C2 H2A 109.4
C3 C2 H2B 109.4
C1 C2 H2B 109.4
H2A C2 H2B 108.0
O1 C3 C2 106.7(2)
O1 C3 C4 112.8(2)
C2 C3 C4 113.1(2)
O1 C3 H3 108.0
C2 C3 H3 108.0
C4 C3 H3 108.0
C3 C4 C18 107.3(2)
C3 C4 C19 110.4(2)
C18 C4 C19 107.7(2)
C3 C4 C5 107.67(18)
C18 C4 C5 109.2(2)
C19 C4 C5 114.4(2)
C6 C5 C10 111.3(2)
C6 C5 C4 113.85(19)
C10 C5 C4 116.3(2)
C6 C5 H5 104.6
C10 C5 H5 104.6
C4 C5 H5 104.6
C7 C6 C5 110.9(2)
C7 C6 H6A 109.5
C5 C6 H6A 109.5
C7 C6 H6B 109.5
C5 C6 H6B 109.5
H6A C6 H6B 108.0
C6 C7 C8 113.1(3)
C6 C7 H7A 109.0
C8 C7 H7A 109.0
C6 C7 H7B 109.0
C8 C7 H7B 109.0
H7A C7 H7B 107.8
C7 C8 C20 112.6(3)
C7 C8 C9 108.8(2)
C20 C8 C9 117.7(3)
C7 C8 H8 105.6
C20 C8 H8 105.6
C9 C8 H8 105.6
O2 C9 C8 107.37(19)
O2 C9 C11 103.81(18)
C8 C9 C11 107.10(19)
O2 C9 C10 106.70(18)
C8 C9 C10 114.4(2)
C11 C9 C10 116.62(18)
C1 C10 C21 107.4(2)
C1 C10 C5 109.11(19)
C21 C10 C5 113.6(2)
C1 C10 C9 110.84(18)
C21 C10 C9 109.5(2)
C5 C10 C9 106.45(19)
C12 C11 C9 105.61(18)
C12 C11 H11A 110.6
C9 C11 H11A 110.6
C12 C11 H11B 110.6
C9 C11 H11B 110.6
H11A C11 H11B 108.7
C13 C12 C17 112.01(19)
C13 C12 C22 108.6(2)
C17 C12 C22 106.16(19)
C13 C12 C11 101.32(18)
C17 C12 C11 118.0(2)
C22 C12 C11 110.52(19)
C14 C13 O2 123.4(2)
C14 C13 C12 127.0(2)
O2 C13 C12 109.66(19)
C13 C14 C15 116.2(2)
C13 C14 C23 124.0(3)
C15 C14 C23 119.5(2)
O3 C15 C14 121.7(2)
O3 C15 C16 120.0(2)
C14 C15 C16 118.1(2)
C17 C16 C15 123.8(2)
C17 C16 H16 118.1
C15 C16 H16 118.1
C16 C17 C24 123.0(2)
C16 C17 C12 119.1(2)
C24 C17 C12 117.7(2)
C4 C18 H18A 109.5
C4 C18 H18B 109.5
H18A C18 H18B 109.5
C4 C18 H18C 109.5
H18A C18 H18C 109.5
H18B C18 H18C 109.5
C4 C19 H19A 109.5
C4 C19 H19B 109.5
H19A C19 H19B 109.5
C4 C19 H19C 109.5
H19A C19 H19C 109.5
H19B C19 H19C 109.5
C8 C20 H20A 109.5
C8 C20 H20B 109.5
H20A C20 H20B 109.5
C8 C20 H20C 109.5
H20A C20 H20C 109.5
H20B C20 H20C 109.5
C10 C21 H21A 109.5
C10 C21 H21B 109.5
H21A C21 H21B 109.5
C10 C21 H21C 109.5
H21A C21 H21C 109.5
H21B C21 H21C 109.5
C12 C22 H22A 109.5
C12 C22 H22B 109.5
H22A C22 H22B 109.5
C12 C22 H22C 109.5
H22A C22 H22C 109.5
H22B C22 H22C 109.5
C14 C23 H23A 109.5
C14 C23 H23B 109.5
H23A C23 H23B 109.5
C14 C23 H23C 109.5
H23A C23 H23C 109.5
H23B C23 H23C 109.5
C17 C24 H24A 109.5
C17 C24 H24B 109.5
H24A C24 H24B 109.5
C17 C24 H24C 109.5
H24A C24 H24C 109.5
H24B C24 H24C 109.5

loop_
_geom_bond_atom_site_label_1
_geom_bond_atom_site_label_2
_geom_bond_distance
O1 C3 1.433(3)
O1 H1 0.8200
O2 C13 1.362(3)
O2 C9 1.480(3)
O3 C15 1.237(3)
C1 C10 1.530(3)
C1 C2 1.531(3)
C1 H1A 0.9700
C1 H1B 0.9700
C2 C3 1.500(4)
C2 H2A 0.9700
C2 H2B 0.9700
C3 C4 1.539(4)
C3 H3 0.9800
C4 C18 1.541(4)
C4 C19 1.547(3)
C4 C5 1.564(3)
C5 C6 1.536(3)
C5 C10 1.562(3)
C5 H5 0.9800
C6 C7 1.521(4)
C6 H6A 0.9700
C6 H6B 0.9700
C7 C8 1.531(5)
C7 H7A 0.9700
C7 H7B 0.9700
C8 C20 1.537(4)
C8 C9 1.557(4)
C8 H8 0.9800
C9 C11 1.557(3)
C9 C10 1.568(3)
C10 C21 1.545(3)
C11 C12 1.555(3)
C11 H11A 0.9700
C11 H11B 0.9700
C12 C13 1.490(3)
C12 C17 1.504(3)
C12 C22 1.547(4)
C13 C14 1.330(3)
C14 C15 1.461(4)
C14 C23 1.497(4)
C15 C16 1.471(4)
C16 C17 1.331(3)
C16 H16 0.9300
C17 C24 1.498(3)
C18 H18A 0.9600
C18 H18B 0.9600
C18 H18C 0.9600
C19 H19A 0.9600
C19 H19B 0.9600
C19 H19C 0.9600
C20 H20A 0.9600
C20 H20B 0.9600
C20 H20C 0.9600
C21 H21A 0.9600
C21 H21B 0.9600
C21 H21C 0.9600
C22 H22A 0.9600
C22 H22B 0.9600
C22 H22C 0.9600
C23 H23A 0.9600
C23 H23B 0.9600
C23 H23C 0.9600
C24 H24A 0.9600
C24 H24B 0.9600
C24 H24C 0.9600

loop_
_geom_torsion_atom_site_label_1
_geom_torsion_atom_site_label_2
_geom_torsion_atom_site_label_3
_geom_torsion_atom_site_label_4
_geom_torsion
C10 C1 C2 C3 -57.8(3)
C1 C2 C3 O1 -175.8(2)
C1 C2 C3 C4 59.6(3)
O1 C3 C4 C18 66.9(3)
C2 C3 C4 C18 -171.9(2)
O1 C3 C4 C19 -50.2(3)
C2 C3 C4 C19 71.0(3)
O1 C3 C4 C5 -175.7(2)
C2 C3 C4 C5 -54.4(3)
C3 C4 C5 C6 -177.7(2)
C18 C4 C5 C6 -61.5(3)
C19 C4 C5 C6 59.3(3)
C3 C4 C5 C10 50.8(3)
C18 C4 C5 C10 167.0(2)
C19 C4 C5 C10 -72.2(3)
C10 C5 C6 C7 -59.4(3)
C4 C5 C6 C7 166.8(2)
C5 C6 C7 C8 57.0(3)
C6 C7 C8 C20 78.9(3)
C6 C7 C8 C9 -53.4(3)
C13 O2 C9 C8 89.1(2)
C13 O2 C9 C11 -24.1(2)
C13 O2 C9 C10 -147.9(2)
C7 C8 C9 O2 173.1(2)
C20 C8 C9 O2 43.6(3)
C7 C8 C9 C11 -75.9(3)
C20 C8 C9 C11 154.6(3)
C7 C8 C9 C10 54.9(3)
C20 C8 C9 C10 -74.6(3)
C2 C1 C10 C21 -72.0(3)
C2 C1 C10 C5 51.5(3)
C2 C1 C10 C9 168.4(2)
C6 C5 C10 C1 177.20(19)
C4 C5 C10 C1 -50.2(2)
C6 C5 C10 C21 -63.0(3)
C4 C5 C10 C21 69.6(3)
C6 C5 C10 C9 57.5(2)
C4 C5 C10 C9 -169.82(18)
O2 C9 C10 C1 66.1(2)
C8 C9 C10 C1 -175.3(2)
C11 C9 C10 C1 -49.3(3)
O2 C9 C10 C21 -52.2(3)
C8 C9 C10 C21 66.3(3)
C11 C9 C10 C21 -167.6(2)
O2 C9 C10 C5 -175.36(17)
C8 C9 C10 C5 -56.8(2)
C11 C9 C10 C5 69.2(2)
O2 C9 C11 C12 4.1(2)
C8 C9 C11 C12 -109.3(2)
C10 C9 C11 C12 121.2(2)
C9 C11 C12 C13 14.8(2)
C9 C11 C12 C17 137.5(2)
C9 C11 C12 C22 -100.1(2)
C9 O2 C13 C14 -144.4(3)
C9 O2 C13 C12 36.3(3)
C17 C12 C13 C14 22.5(4)
C22 C12 C13 C14 -94.4(3)
C11 C12 C13 C14 149.2(3)
C17 C12 C13 O2 -158.2(2)
C22 C12 C13 O2 84.9(2)
C11 C12 C13 O2 -31.5(3)
O2 C13 C14 C15 170.2(3)
C12 C13 C14 C15 -10.6(5)
O2 C13 C14 C23 -4.0(5)
C12 C13 C14 C23 175.2(3)
C13 C14 C15 O3 178.4(3)
C23 C14 C15 O3 -7.1(5)
C13 C14 C15 C16 -5.9(4)
C23 C14 C15 C16 168.6(3)
O3 C15 C16 C17 -175.1(3)
C14 C15 C16 C17 9.1(4)
C15 C16 C17 C24 178.6(2)
C15 C16 C17 C12 4.0(4)
C13 C12 C17 C16 -17.9(3)
C22 C12 C17 C16 100.5(3)
C11 C12 C17 C16 -135.0(2)
C13 C12 C17 C24 167.3(2)
C22 C12 C17 C24 -74.4(3)
C11 C12 C17 C24 50.2(3)
